data_4518483
loop_
_publ_author_name
'L\'opez-Aranguren, Pedro'
'Reynaud, Marine'
'G\/luchowski, Pawe\/l'
'Bustinza, Ainhoa'
'Galceran, Montserrat'
'L\'opez del Amo, Juan Miguel'
'Armand, Michel'
'Casas-Cabanas, Montse'

_publ_section_title
;
 Crystalline LiPON as a Bulk-Type Solid Electrolyte
;
_journal_name_full 'ACS Energy Letters'
_journal_page_first 445
_journal_page_last 450
_journal_paper_doi 10.1021/acsenergylett.0c02336
_journal_year 2021
_chemical_formula_sum 'Li3.6 N0.6 O3.4 P'
_chemical_formula_weight 118.7588
_chemical_name_common LiPON
_chemical_name_systematic ' 'Crystalline lithium phosphorous oxynitride''
_space_group_IT_number 11
_space_group_name_Hall '-P 2yb'
_space_group_name_H-M_alt 'P 1 21/m 1'
_symmetry_cell_setting monoclinic
_symmetry_space_group_name_Hall '-P 2yb'
_symmetry_space_group_name_H-M 'P 1 21/m 1'
_cell_angle_alpha 90.0000
_cell_angle_beta 90.598(15)
_cell_angle_gamma 90.0000
_cell_formula_units_Z 2
_cell_length_a 5.0980(10)
_cell_length_b 6.1581(13)
_cell_length_c 5.3237(12)
_cell_measurement_temperature 298
_cell_volume 167.12(6)
_computing_structure_refinement FULLPROF
_diffrn_ambient_temperature 298
_diffrn_radiation_type X-ray
_diffrn_source 'X-ray Tube'
_diffrn_source_target 'Cu Ka'
_pd_instr_location ' D8 Discover CICe'
_pd_meas_2theta_range_inc 0.019773
_pd_meas_2theta_range_max 119.99720
_pd_meas_2theta_range_min 10.00000
_pd_meas_number_of_points 3039
_pd_proc_2theta_range_inc 0.019773
_pd_proc_2theta_range_max 119.9514
_pd_proc_2theta_range_min 9.9542
_pd_proc_ls_pref_orient_corr ' ?'
_pd_proc_ls_prof_R_factor 10.8710
_pd_proc_ls_prof_wR_expected 4.2949
_pd_proc_ls_prof_wR_factor 13.9010
_pd_proc_wavelength 1.540530
_refine_ls_number_parameters 57
_refine_ls_number_reflns 337
_refine_ls_number_restraints 0
_refine_ls_R_I_factor 14.0915
_cod_data_source_file nz0c02336_si_003.cif
_cod_data_source_block Li3p6PO3p4N0p6_XRD
_cod_original_cell_volume 167.13(6)
_cod_original_formula_sum 'Li3.6 P O3.4 N0.6'
_cod_database_code 4518483
_pd_proc_ls_prof_cr_factor 22.2738
_pd_proc_ls_prof_cwr_factor 23.9737
_pd_proc_ls_prof_cwr_expected 7.4070
_pd_proc_ls_prof_chi2 10.4757
_pd_proc_ls_prof_echi2 10.8357

loop_
_symmetry_equiv_pos_as_xyz
x,y,z
-x,y+1/2,-z
-x,-y,-z
x,-y+1/2,z

loop_
_atom_site_label
_atom_site_fract_x
_atom_site_fract_y
_atom_site_fract_z
_atom_site_U_iso_or_equiv
_atom_site_occupancy
_atom_site_adp_type
_atom_site_type_symbol
P1 0.3347(7) 0.75000 0.6765(9) 0.00000 1.000(20) Uiso P
O1 0.2201(5) 0.5383(4) 0.8083(5) 0.00000 0.845(13) Uiso O
N1 0.2201(5) 0.5383(4) 0.8083(5) 0.00000 0.155(13) Uiso N
O2 0.3629(6) 0.25000 0.3104(8) 0.00000 0.893(16) Uiso O
N2 0.3629(6) 0.25000 0.3104(8) 0.00000 0.107(16) Uiso N
O3 0.2303(10) 0.75000 0.3960(7) 0.00000 1.000(16) Uiso O
Li1 0.173(2) 0.508(2) 0.183(3) 0.00000 0.623(12) Uiso Li
Li2 0.363(5) 0.25000 0.665(6) 0.00000 0.465(19) Uiso Li
Li3 0.173(5) 0.25000 0.637(5) 0.00000 0.535(19) Uiso Li
Li4 0.362(4) 0.531(4) 0.158(5) 0.00000 0.377(12) Uiso Li
Li5 0.061(9) 0.066(7) 0.50000 0.00000 0.194(14) Uiso Li
Li6 0.00000 0.25000 0.00000 0.00000 0.292(20) Uiso Li

loop_
_atom_type_symbol
_atom_type_scat_Cromer_Mann_a1
_atom_type_scat_Cromer_Mann_b1
_atom_type_scat_Cromer_Mann_a2
_atom_type_scat_Cromer_Mann_b2
_atom_type_scat_Cromer_Mann_a3
_atom_type_scat_Cromer_Mann_b3
_atom_type_scat_Cromer_Mann_a4
_atom_type_scat_Cromer_Mann_b4
_atom_type_scat_Cromer_Mann_c
_atom_type_scat_dispersion_real
_atom_type_scat_dispersion_imag
_atom_type_scat_source
p 6.43450 1.90670 4.17910 27.15700 1.78000 0.52600 1.49080 68.16450 1.11490 0.28300 0.43400 International_Tables_for_Crystallography_Vol.C(1991)_Tables_6.1.1.4_and_6.1.1.5
o 3.04850 13.27710 2.28680 5.70110 1.54630 0.32390 0.86700 32.90890 0.25080 0.04700 0.03200 International_Tables_for_Crystallography_Vol.C(1991)_Tables_6.1.1.4_and_6.1.1.5
n 12.21260 0.00570 3.13220 9.89330 2.01250 28.99750 1.16630 0.58260 -11.52900 0.02900 0.01800 International_Tables_for_Crystallography_Vol.C(1991)_Tables_6.1.1.4_and_6.1.1.5
li 1.12820 3.95460 0.75080 1.05240 0.61750 85.39050 0.46530 168.26100 0.03770 0.00100 0.00000 International_Tables_for_Crystallography_Vol.C(1991)_Tables_6.1.1.4_and_6.1.1.5
